data_2004308
loop_
_publ_author_name
'Benharref, A.'
'El Jamili, H.'
'Lassaba, E.'
'Giorgi, M.'
'Pierrot, M.'

_publ_section_title
;
 2\b,3\b-Epoxy-\a-<i>trans</i>-himachalene and
 2\b,3\b,11\a,15\a-Diepoxy-<i>trans</i>-himachalane Derivatives
;
_journal_issue 12
_journal_name_full 'Acta Crystallographica Section C'
_journal_page_first 2658
_journal_page_last 2661
_journal_paper_doi 10.1107/S0108270195009024
_journal_volume 51
_journal_year 1995
_chemical_formula_sum 'C15 H24 O2'
_chemical_formula_weight 236.36
_space_group_IT_number 19
_symmetry_cell_setting orthorhombic
_symmetry_space_group_name_Hall 'P 2ac 2ab'
_symmetry_space_group_name_H-M 'P 21 21 21'
_atom_type_scat_source IntTabIV
_cell_angle_alpha 90
_cell_angle_beta 90
_cell_angle_gamma 90
_cell_formula_units_Z 4
_cell_length_a 7.711(1)
_cell_length_b 12.562(2)
_cell_length_c 13.989(2)
_cell_measurement_reflns_used 25
_cell_measurement_temperature 293
_cell_measurement_theta_max 16
_cell_measurement_theta_min 12
_cell_volume 1355.1(3)
_diffrn_measurement_device CAD-4
_diffrn_measurement_method '\w/2\q scans'
_diffrn_radiation_type MoK\a
_diffrn_radiation_wavelength 0.71073
_diffrn_reflns_av_R_equivalents 0.038
_diffrn_reflns_limit_h_max 9
_diffrn_reflns_limit_h_min 0
_diffrn_reflns_limit_k_max 15
_diffrn_reflns_limit_k_min 0
_diffrn_reflns_limit_l_max 17
_diffrn_reflns_limit_l_min 0
_diffrn_reflns_number 1808
_diffrn_reflns_theta_max 26
_diffrn_standards_decay_% 1.5
_diffrn_standards_interval_time 120
_diffrn_standards_number 3
_exptl_absorpt_coefficient_mu 0.697
_exptl_absorpt_correction_type none
_exptl_crystal_colour colourless
_exptl_crystal_density_diffrn 1.158
_exptl_crystal_description prismatic
_exptl_crystal_size_max 0.4
_exptl_crystal_size_mid 0.4
_exptl_crystal_size_min 0.3
_refine_diff_density_max 0.18
_refine_diff_density_min -0.23
_refine_ls_extinction_method none
_refine_ls_goodness_of_fit_obs 0.712
_refine_ls_hydrogen_treatment noref
_refine_ls_number_parameters 154
_refine_ls_number_reflns 1033
_refine_ls_R_factor_obs 0.050
_refine_ls_shift/esd_max 0.12
_refine_ls_structure_factor_coef F
_refine_ls_weighting_details 'w = 1/\s^2^(F)'
_refine_ls_weighting_scheme calc
_refine_ls_wR_factor_obs 0.050
_reflns_number_observed 1033
_reflns_number_total 1312
_reflns_observed_criterion I>3\s(I)
_cod_data_source_file pa1169.cif
_cod_data_source_block 4
_cod_depositor_comments
;
The following automatic conversions were performed:

'_refine_ls_weighting_scheme' value ' 1/\s^2^(F)' was changed to
'calc'. New tag '_refine_ls_weighting_details' was created. The value
of the new tag was set to 'w = 1/\s^2^(F)'.

Automatic conversion script
Id: cif_fix_values 3143 2015-03-26 13:38:13Z robertas 
;
_cod_database_code 2004308

loop_
_symmetry_equiv_pos_as_xyz
x,y,z
1/2-x,-y,1/2+z
-x,1/2+y,1/2-z
1/2+x,1/2-y,-z

loop_
_atom_site_label
_atom_site_fract_x
_atom_site_fract_y
_atom_site_fract_z
_atom_site_B_iso_or_equiv
O1 0.2696(6) -0.1230(3) 1.0372(2) 7.1(1)
O2 0.3064(4) 0.2769(3) 0.9254(3) 5.46(8)
C1 0.2331(6) 0.1571(4) 0.7905(3) 3.59(9)
C2 0.3703(6) 0.2190(4) 0.8439(4) 4.3(1)
C3 0.4197(6) 0.1877(4) 0.9396(4) 5.0(1)
C4 0.3403(7) 0.0904(4) 0.9860(3) 4.9(1)
C5 0.2345(6) 0.0201(3) 0.9167(3) 3.59(9)
C6 0.1141(6) 0.0915(3) 0.8562(3) 3.14(8)
C7 -0.0339(6) 0.0349(3) 0.7999(3) 3.8(1)
C8 -0.1903(7) 0.0152(4) 0.8667(4) 5.1(1)
C9 -0.1718(7) -0.0668(4) 0.9467(4) 5.9(1)
C10 -0.0263(8) -0.0468(4) 1.0185(4) 5.7(1)
C11 0.1483(7) -0.0679(4) 0.9745(3) 4.6(1)
C12 0.4917(7) 0.2818(4) 0.7811(4) 6.3(1)
C13 -0.1057(7) 0.1108(4) 0.7214(4) 5.7(1)
C14 0.0272(7) -0.0658(4) 0.7484(4) 4.6(1)
C15 0.1959(8) -0.1794(4) 0.9571(4) 6.0(1)
H1 0.2918 0.1059 0.7417 5.0
H2 0.1571 0.2092 0.7499 5.0
H3 0.5403 0.1717 0.9710 6.7
H4 0.2618 0.1137 1.0420 6.5
H5 0.4388 0.0430 1.0169 6.5
H6 0.3101 -0.0171 0.8662 4.8
H7 0.0459 0.1390 0.9025 4.2
H8 -0.2937 -0.0085 0.8246 6.7
H9 -0.2227 0.0861 0.8982 6.7
H10 -0.1569 -0.1385 0.9151 7.8
H11 -0.2897 -0.0666 0.9833 7.8
H12 -0.0414 -0.0959 1.0757 7.2
H13 -0.0301 0.0307 1.0412 7.2
H14 0.1062 -0.2406 0.9663 8.2
H15 0.2714 -0.2005 0.8986 8.2
H16 0.4332 0.2967 0.7147 7.8
H17 0.5251 0.3514 0.8106 7.8
H18 0.6020 0.2376 0.7667 7.8
H19 -0.0111 0.1289 0.6738 7.2
H20 -0.2071 0.0752 0.6868 7.2
H21 -0.1497 0.1797 0.7529 7.2
H22 -0.0766 -0.0994 0.7119 6.3
H23 0.1199 -0.0465 0.6985 6.3
H24 0.0749 -0.1195 0.7948 6.3

loop_
_geom_angle_atom_site_label_1
_geom_angle_atom_site_label_2
_geom_angle_atom_site_label_3
_geom_angle
_geom_angle_publ_flag
C11 O1 C15 60.8(3) no
C2 O2 C3 60.4(3) no
C2 C1 C6 113.4(4) no
O2 C2 C1 114.4(4) no
O2 C2 C3 59.6(3) no
O2 C2 C12 114.2(4) no
C1 C2 C3 120.1(4) no
C1 C2 C12 114.6(4) no
C3 C2 C12 121.2(4) no
O2 C3 C2 60.0(3) no
O2 C3 C4 116.3(4) no
C2 C3 C4 120.7(4) no
C3 C4 C5 113.9(4) no
C4 C5 C6 109.2(4) no
C4 C5 C11 108.2(4) no
C6 C5 C11 116.8(4) no
C1 C6 C5 106.3(3) no
C1 C6 C7 112.3(3) no
C5 C6 C7 116.9(3) no
C6 C7 C8 109.9(4) no
C6 C7 C13 109.7(4) no
C6 C7 C14 112.9(4) no
C8 C7 C13 104.3(4) no
C8 C7 C14 113.1(4) no
C13 C7 C14 106.4(4) no
C7 C8 C9 118.5(4) no
C8 C9 C10 116.1(4) no
C9 C10 C11 111.1(4) no
O1 C11 C5 112.6(4) no
O1 C11 C10 114.3(4) no
O1 C11 C15 59.1(3) no
C5 C11 C10 118.7(4) no
C5 C11 C15 119.7(4) no
O1 C15 C11 60.1(3) no
C10 C11 C15 117.4(5) no

loop_
_geom_bond_atom_site_label_1
_geom_bond_atom_site_label_2
_geom_bond_distance
_geom_bond_publ_flag
O1 C11 1.457(6) no
O1 C15 1.443(6) no
O2 C2 1.440(6) no
O2 C3 1.435(6) no
C1 C2 1.511(6) no
C1 C6 1.538(6) no
C2 C3 1.446(7) no
C2 C12 1.507(7) no
C3 C4 1.513(7) no
C4 C5 1.545(7) no
C5 C6 1.543(6) no
C5 C11 1.523(6) no
C6 C7 1.558(6) no
C7 C8 1.546(7) no
C7 C13 1.557(7) no
C7 C14 1.531(7) no
C8 C9 1.528(8) no
C9 C10 1.527(8) no
C10 C11 1.504(8) no
C11 C15 1.468(7) no

loop_
_geom_torsion_atom_site_label_1
_geom_torsion_atom_site_label_2
_geom_torsion_atom_site_label_3
_geom_torsion_atom_site_label_4
_geom_torsion
_geom_torsion_publ_flag
C6 C1 C2 C3 20.8(2) no
C1 C2 C3 C4 2.4(2) no
C2 C3 C4 C5 10.8(2) no
C3 C4 C5 C6 -46.4(3) no
C4 C5 C6 C1 68.0(3) no
C5 C6 C1 C2 -55.0(3) no
